data_1513607
loop_
_publ_author_name
'MacMillan, Samantha N.'
'Hill Harman, W.'
'Peters, Jonas C.'

_publ_section_title
;
 Facile Si--H bond activation and hydrosilylation catalysis mediated by a
 nickel--borane complex
;
_journal_issue 2
_journal_name_full 'Chemical Science'
_journal_page_first 590
_journal_paper_doi 10.1039/c3sc52626g
_journal_volume 5
_journal_year 2014
_chemical_formula_moiety 'C26.50 H26 B0.50 Ni0.50 O0.25 P Si0.50'
_chemical_formula_sum 'C26.5 H26 B0.5 Ni0.5 O0.25 P Si0.5'
_chemical_formula_weight 428.25
_chemical_name_common MesDPBPhHNiSiH2Ph
_space_group_IT_number 2
_symmetry_cell_setting triclinic
_symmetry_Int_Tables_number 2
_symmetry_space_group_name_Hall '-P 1'
_symmetry_space_group_name_H-M 'P -1'
_atom_sites_solution_hydrogens geom
_atom_sites_solution_primary direct
_atom_sites_solution_secondary difmap
_audit_creation_method SHELXL-97
_cell_angle_alpha 68.361(4)
_cell_angle_beta 72.030(4)
_cell_angle_gamma 64.875(4)
_cell_formula_units_Z 4
_cell_length_a 11.6097(8)
_cell_length_b 13.0379(9)
_cell_length_c 17.3875(12)
_cell_measurement_reflns_used 9836
_cell_measurement_temperature 100(2)
_cell_measurement_theta_max 30.59
_cell_measurement_theta_min 2.54
_cell_volume 2178.5(3)
_computing_cell_refinement 'Bruker SAINT'
_computing_data_collection 'Bruker APEX2'
_computing_data_reduction 'Bruker SAINT'
_computing_molecular_graphics 'Bruker SHELXTL'
_computing_publication_material 'Bruker SHELXTL'
_computing_structure_refinement 'SHELXL-97 (Sheldrick, 1997)'
_computing_structure_solution 'SHELXS-97 (Sheldrick, 1990)'
_diffrn_ambient_temperature 100(2)
_diffrn_measured_fraction_theta_full 0.996
_diffrn_measured_fraction_theta_max 0.996
_diffrn_measurement_device_type 'Bruker APEX-II CCD'
_diffrn_measurement_method '\f and \w scans'
_diffrn_radiation_monochromator graphite
_diffrn_radiation_probe x-ray
_diffrn_radiation_type MoK\a
_diffrn_radiation_wavelength 0.71073
_diffrn_reflns_av_R_equivalents 0.0472
_diffrn_reflns_av_sigmaI/netI 0.0277
_diffrn_reflns_limit_h_max 16
_diffrn_reflns_limit_h_min -16
_diffrn_reflns_limit_k_max 18
_diffrn_reflns_limit_k_min -18
_diffrn_reflns_limit_l_max 24
_diffrn_reflns_limit_l_min -24
_diffrn_reflns_number 105776
_diffrn_reflns_theta_full 30.51
_diffrn_reflns_theta_max 30.51
_diffrn_reflns_theta_min 1.90
_diffrn_source 'fine-focus sealed tube'
_diffrn_standards_number 0
_exptl_absorpt_coefficient_mu 0.584
_exptl_absorpt_correction_T_max 0.9385
_exptl_absorpt_correction_T_min 0.8577
_exptl_absorpt_correction_type empirical
_exptl_absorpt_process_details sadabs
_exptl_crystal_colour yellow
_exptl_crystal_density_diffrn 1.306
_exptl_crystal_density_method 'not measured'
_exptl_crystal_description block
_exptl_crystal_F_000 902
_exptl_crystal_size_max 0.27
_exptl_crystal_size_mid 0.18
_exptl_crystal_size_min 0.11
_refine_diff_density_max 0.479
_refine_diff_density_min -0.544
_refine_diff_density_rms 0.064
_refine_ls_extinction_method none
_refine_ls_goodness_of_fit_ref 1.036
_refine_ls_hydrogen_treatment mixed
_refine_ls_matrix_type full
_refine_ls_number_parameters 564
_refine_ls_number_reflns 13243
_refine_ls_number_restraints 0
_refine_ls_restrained_S_all 1.036
_refine_ls_R_factor_all 0.0467
_refine_ls_R_factor_gt 0.0358
_refine_ls_shift/su_max 0.001
_refine_ls_shift/su_mean 0.000
_refine_ls_structure_factor_coef Fsqd
_refine_ls_weighting_details 'calc w=1/[\s^2^(Fo^2^)+(0.0345P)^2^+1.7491P] where P=(Fo^2^+2Fc^2^)/3'
_refine_ls_weighting_scheme calc
_refine_ls_wR_factor_gt 0.0831
_refine_ls_wR_factor_ref 0.0904
_reflns_number_gt 11307
_reflns_number_total 13243
_reflns_threshold_expression >2sigma(I)
_cod_data_source_file c3sc52626g.txt
_cod_data_source_block whh20
_cod_original_formula_sum 'C26.50 H26 B0.50 Ni0.50 O0.25 P Si0.50'
_cod_database_code 1513607

loop_
_symmetry_equiv_pos_as_xyz
'x, y, z'
'-x, -y, -z'

loop_
_atom_site_label
_atom_site_type_symbol
_atom_site_fract_x
_atom_site_fract_y
_atom_site_fract_z
_atom_site_U_iso_or_equiv
_atom_site_adp_type
_atom_site_occupancy
_atom_site_symmetry_multiplicity
_atom_site_calc_flag
_atom_site_refinement_flags
_atom_site_disorder_assembly
_atom_site_disorder_group
Ni Ni 0.694411(16) 0.088420(14) 0.258331(10) 0.01290(5) Uani 1 1 d . . .
P1 P 0.62094(3) 0.24179(3) 0.16006(2) 0.01330(7) Uani 1 1 d . . .
P2 P 0.76322(3) -0.07997(3) 0.34858(2) 0.01350(7) Uani 1 1 d . . .
Si Si 0.77626(4) 0.18772(3) 0.29490(2) 0.01699(8) Uani 1 1 d . . .
H101 H 0.796(2) 0.1432(19) 0.3786(13) 0.032(5) Uiso 1 1 d . . .
H102 H 0.698(2) 0.3053(19) 0.2900(14) 0.035(6) Uiso 1 1 d . . .
B B 0.66722(15) -0.02306(13) 0.18334(10) 0.0152(3) Uani 1 1 d . . .
H100 H 0.6091(18) 0.0335(17) 0.2414(12) 0.021(5) Uiso 1 1 d . . .
C1 C 0.45689(13) 0.32938(11) 0.19953(9) 0.0156(2) Uani 1 1 d . . .
C2 C 0.41870(15) 0.31605(13) 0.28602(9) 0.0216(3) Uani 1 1 d . . .
H2A H 0.4758 0.2585 0.3231 0.026 Uiso 1 1 calc R . .
C3 C 0.29758(16) 0.38649(14) 0.31825(10) 0.0255(3) Uani 1 1 d . . .
H3A H 0.2723 0.3769 0.3772 0.031 Uiso 1 1 calc R . .
C4 C 0.21361(15) 0.47064(13) 0.26467(10) 0.0236(3) Uani 1 1 d . . .
H4A H 0.1310 0.5189 0.2868 0.028 Uiso 1 1 calc R . .
C5 C 0.25043(14) 0.48417(13) 0.17878(10) 0.0222(3) Uani 1 1 d . . .
H5A H 0.1930 0.5421 0.1421 0.027 Uiso 1 1 calc R . .
C6 C 0.37085(14) 0.41350(13) 0.14607(9) 0.0186(3) Uani 1 1 d . . .
H6A H 0.3948 0.4223 0.0872 0.022 Uiso 1 1 calc R . .
C7 C 0.70103(13) 0.34862(12) 0.10414(8) 0.0149(2) Uani 1 1 d . . .
C8 C 0.65087(13) 0.46255(12) 0.11334(9) 0.0177(3) Uani 1 1 d . . .
H8A H 0.5696 0.4883 0.1484 0.021 Uiso 1 1 calc R . .
C9 C 0.72031(14) 0.53807(13) 0.07103(10) 0.0214(3) Uani 1 1 d . . .
H9A H 0.6859 0.6157 0.0769 0.026 Uiso 1 1 calc R . .
C10 C 0.83929(14) 0.50069(13) 0.02044(10) 0.0217(3) Uani 1 1 d . . .
H10A H 0.8863 0.5527 -0.0083 0.026 Uiso 1 1 calc R . .
C11 C 0.89019(14) 0.38718(14) 0.01154(9) 0.0206(3) Uani 1 1 d . . .
H11A H 0.9720 0.3615 -0.0231 0.025 Uiso 1 1 calc R . .
C12 C 0.82170(13) 0.31172(12) 0.05308(9) 0.0173(2) Uani 1 1 d . . .
H12A H 0.8568 0.2342 0.0469 0.021 Uiso 1 1 calc R . .
C13 C 0.61415(12) 0.19236(12) 0.07695(8) 0.0141(2) Uani 1 1 d . . .
C14 C 0.59282(13) 0.27097(12) -0.00232(9) 0.0170(2) Uani 1 1 d . . .
H14A H 0.5855 0.3504 -0.0141 0.020 Uiso 1 1 calc R . .
C15 C 0.58234(13) 0.23263(13) -0.06360(9) 0.0184(3) Uani 1 1 d . . .
H15A H 0.5676 0.2858 -0.1173 0.022 Uiso 1 1 calc R . .
C16 C 0.59344(14) 0.11660(13) -0.04609(9) 0.0193(3) Uani 1 1 d . . .
H16A H 0.5850 0.0903 -0.0876 0.023 Uiso 1 1 calc R . .
C17 C 0.61692(14) 0.03854(13) 0.03212(9) 0.0189(3) Uani 1 1 d . . .
H17A H 0.6247 -0.0408 0.0429 0.023 Uiso 1 1 calc R . .
C18 C 0.62957(13) 0.07330(12) 0.09583(8) 0.0151(2) Uani 1 1 d . . .
C19 C 0.59487(14) -0.11957(12) 0.21663(9) 0.0171(2) Uani 1 1 d . . .
C20 C 0.65520(15) -0.23755(13) 0.21221(10) 0.0211(3) Uani 1 1 d . . .
C21 C 0.58545(18) -0.31455(14) 0.24552(10) 0.0267(3) Uani 1 1 d . . .
H21A H 0.6286 -0.3938 0.2428 0.032 Uiso 1 1 calc R . .
C22 C 0.45598(18) -0.27902(16) 0.28216(10) 0.0290(4) Uani 1 1 d . . .
C23 C 0.39453(16) -0.16232(16) 0.28279(10) 0.0262(3) Uani 1 1 d . . .
H23A H 0.3047 -0.1351 0.3053 0.031 Uiso 1 1 calc R . .
C24 C 0.46078(14) -0.08315(13) 0.25120(9) 0.0199(3) Uani 1 1 d . . .
C25 C 0.79467(16) -0.28874(14) 0.17112(12) 0.0280(3) Uani 1 1 d . . .
H25A H 0.8120 -0.3680 0.1687 0.042 Uiso 1 1 calc R . .
H25B H 0.8523 -0.2932 0.2042 0.042 Uiso 1 1 calc R . .
H25C H 0.8099 -0.2382 0.1140 0.042 Uiso 1 1 calc R . .
C26 C 0.3850(2) -0.3650(2) 0.32062(14) 0.0438(5) Uani 1 1 d . . .
H26A H 0.2930 -0.3227 0.3177 0.066 Uiso 1 1 calc R . .
H26B H 0.3950 -0.4038 0.3795 0.066 Uiso 1 1 calc R . .
H26C H 0.4210 -0.4245 0.2896 0.066 Uiso 1 1 calc R . .
C27 C 0.38346(15) 0.04152(14) 0.25640(10) 0.0239(3) Uani 1 1 d . . .
H27A H 0.2910 0.0533 0.2710 0.036 Uiso 1 1 calc R . .
H27B H 0.4010 0.0968 0.2019 0.036 Uiso 1 1 calc R . .
H27C H 0.4081 0.0555 0.2997 0.036 Uiso 1 1 calc R . .
C28 C 0.82201(13) -0.07784(11) 0.18395(8) 0.0138(2) Uani 1 1 d . . .
C29 C 0.91411(14) -0.08250(12) 0.10944(9) 0.0174(3) Uani 1 1 d . . .
H29A H 0.8857 -0.0418 0.0570 0.021 Uiso 1 1 calc R . .
C30 C 1.04548(14) -0.14473(13) 0.10990(9) 0.0205(3) Uani 1 1 d . . .
H30A H 1.1052 -0.1439 0.0583 0.025 Uiso 1 1 calc R . .
C31 C 1.08951(14) -0.20789(13) 0.18532(10) 0.0211(3) Uani 1 1 d . . .
H31A H 1.1782 -0.2552 0.1855 0.025 Uiso 1 1 calc R . .
C32 C 1.00302(13) -0.20160(12) 0.26068(9) 0.0176(3) Uani 1 1 d . . .
H32A H 1.0330 -0.2430 0.3126 0.021 Uiso 1 1 calc R . .
C33 C 0.87186(13) -0.13435(11) 0.26023(8) 0.0139(2) Uani 1 1 d . . .
C34 C 0.64677(14) -0.15289(12) 0.40338(9) 0.0178(3) Uani 1 1 d . . .
C35 C 0.67638(16) -0.27206(14) 0.41507(11) 0.0271(3) Uani 1 1 d . . .
H35A H 0.7599 -0.3184 0.3925 0.033 Uiso 1 1 calc R . .
C36 C 0.58289(17) -0.32330(15) 0.46014(12) 0.0322(4) Uani 1 1 d . . .
H36A H 0.6024 -0.4045 0.4676 0.039 Uiso 1 1 calc R . .
C37 C 0.46151(17) -0.25599(16) 0.49403(11) 0.0300(4) Uani 1 1 d . . .
H37A H 0.3989 -0.2918 0.5259 0.036 Uiso 1 1 calc R . .
C38 C 0.43114(16) -0.13751(16) 0.48174(10) 0.0265(3) Uani 1 1 d . . .
H38A H 0.3475 -0.0914 0.5044 0.032 Uiso 1 1 calc R . .
C39 C 0.52346(14) -0.08573(14) 0.43610(9) 0.0203(3) Uani 1 1 d . . .
H39A H 0.5023 -0.0039 0.4271 0.024 Uiso 1 1 calc R . .
C40 C 0.85773(14) -0.11756(12) 0.42759(9) 0.0171(2) Uani 1 1 d . . .
C41 C 0.97230(16) -0.09358(14) 0.40521(9) 0.0228(3) Uani 1 1 d . . .
H41A H 1.0036 -0.0611 0.3478 0.027 Uiso 1 1 calc R . .
C42 C 1.0402(2) -0.11704(19) 0.46646(12) 0.0386(5) Uani 1 1 d . . .
H42A H 1.1191 -0.1028 0.4508 0.046 Uiso 1 1 calc R . .
C43 C 0.9928(3) -0.1614(2) 0.55070(12) 0.0514(7) Uani 1 1 d . . .
H43A H 1.0391 -0.1766 0.5926 0.062 Uiso 1 1 calc R . .
C44 C 0.8785(2) -0.18339(19) 0.57368(10) 0.0369(4) Uani 1 1 d . . .
H44A H 0.8457 -0.2127 0.6314 0.044 Uiso 1 1 calc R . .
C45 C 0.81177(16) -0.16270(14) 0.51250(9) 0.0225(3) Uani 1 1 d . . .
H45A H 0.7342 -0.1794 0.5285 0.027 Uiso 1 1 calc R . .
C46 C 0.93675(15) 0.19123(13) 0.22655(9) 0.0204(3) Uani 1 1 d . . .
C47 C 0.98201(19) 0.27974(16) 0.21732(10) 0.0304(4) Uani 1 1 d . . .
H47A H 0.9322 0.3378 0.2469 0.036 Uiso 1 1 calc R . .
C48 C 1.0994(2) 0.2837(2) 0.16524(12) 0.0405(5) Uani 1 1 d . . .
H48A H 1.1299 0.3431 0.1609 0.049 Uiso 1 1 calc R . .
C49 C 1.17166(18) 0.2025(2) 0.12018(12) 0.0400(5) Uani 1 1 d . . .
H49A H 1.2501 0.2075 0.0834 0.048 Uiso 1 1 calc R . .
C50 C 1.12990(16) 0.11371(17) 0.12862(11) 0.0339(4) Uani 1 1 d . . .
H50A H 1.1802 0.0566 0.0984 0.041 Uiso 1 1 calc R . .
C51 C 1.01370(15) 0.10807(14) 0.18169(10) 0.0242(3) Uani 1 1 d . . .
H51A H 0.9861 0.0462 0.1875 0.029 Uiso 1 1 calc R . .
O1S O 0.0234(2) 0.5029(2) 0.55651(17) 0.0262(5) Uani 0.50 1 d P A -1
C1S C -0.0164(4) 0.5077(4) 0.4857(2) 0.0276(8) Uani 0.50 1 d P A -1
H1S1 H 0.0598 0.4709 0.4468 0.033 Uiso 0.50 1 calc PR A -1
H1S2 H -0.0584 0.5909 0.4553 0.033 Uiso 0.50 1 calc PR A -1
C2S C -0.1091(3) 0.4441(3) 0.51405(16) 0.0310(7) Uani 0.50 1 d P A -1
H2S1 H -0.0667 0.3615 0.5434 0.046 Uiso 0.50 1 calc PR A -1
H2S2 H -0.1370 0.4476 0.4651 0.046 Uiso 0.50 1 calc PR A -1
H2S3 H -0.1845 0.4811 0.5523 0.046 Uiso 0.50 1 calc PR A -1
C3S C 0.1085(3) 0.5657(3) 0.53320(16) 0.0277(7) Uani 0.50 1 d PR A -1
H3S1 H 0.0665 0.6485 0.5021 0.033 Uiso 0.50 1 calc PR A -1
H3S2 H 0.1880 0.5297 0.4959 0.033 Uiso 0.50 1 calc PR A -1
C4S C 0.1425(4) 0.5622(3) 0.6114(3) 0.0377(8) Uani 0.50 1 d P A -1
H4S1 H 0.0631 0.5941 0.6494 0.057 Uiso 0.50 1 calc PR A -1
H4S2 H 0.1970 0.6098 0.5959 0.057 Uiso 0.50 1 calc PR A -1
H4S3 H 0.1896 0.4806 0.6398 0.057 Uiso 0.50 1 calc PR A -1

loop_
_atom_site_aniso_label
_atom_site_aniso_U_11
_atom_site_aniso_U_22
_atom_site_aniso_U_33
_atom_site_aniso_U_23
_atom_site_aniso_U_13
_atom_site_aniso_U_12
Ni 0.01505(8) 0.01285(8) 0.01171(8) -0.00207(6) -0.00327(6) -0.00626(6)
P1 0.01476(15) 0.01273(14) 0.01234(15) -0.00279(11) -0.00243(11) -0.00536(12)
P2 0.01531(15) 0.01405(14) 0.01148(14) -0.00214(11) -0.00237(12) -0.00666(12)
Si 0.02398(19) 0.01825(17) 0.01290(17) -0.00436(13) -0.00269(14) -0.01161(15)
B 0.0175(7) 0.0155(6) 0.0152(6) -0.0033(5) -0.0051(5) -0.0075(5)
C1 0.0152(6) 0.0137(5) 0.0169(6) -0.0039(5) -0.0010(5) -0.0059(5)
C2 0.0229(7) 0.0178(6) 0.0160(6) -0.0010(5) -0.0014(5) -0.0042(5)
C3 0.0252(7) 0.0224(7) 0.0177(7) -0.0037(5) 0.0028(6) -0.0043(6)
C4 0.0191(7) 0.0198(6) 0.0256(7) -0.0068(6) 0.0013(6) -0.0043(5)
C5 0.0189(7) 0.0213(7) 0.0247(7) -0.0067(6) -0.0060(6) -0.0038(5)
C6 0.0177(6) 0.0213(6) 0.0179(6) -0.0054(5) -0.0037(5) -0.0074(5)
C7 0.0160(6) 0.0158(6) 0.0129(6) -0.0018(4) -0.0030(5) -0.0073(5)
C8 0.0157(6) 0.0161(6) 0.0211(6) -0.0044(5) -0.0033(5) -0.0060(5)
C9 0.0208(7) 0.0165(6) 0.0281(7) -0.0022(5) -0.0087(6) -0.0082(5)
C10 0.0208(7) 0.0235(7) 0.0217(7) 0.0026(5) -0.0082(5) -0.0131(6)
C11 0.0173(6) 0.0282(7) 0.0158(6) -0.0029(5) -0.0025(5) -0.0106(6)
C12 0.0170(6) 0.0198(6) 0.0152(6) -0.0055(5) -0.0026(5) -0.0061(5)
C13 0.0134(6) 0.0164(6) 0.0127(6) -0.0036(4) -0.0029(4) -0.0053(5)
C14 0.0171(6) 0.0169(6) 0.0151(6) -0.0022(5) -0.0041(5) -0.0054(5)
C15 0.0158(6) 0.0233(6) 0.0142(6) -0.0034(5) -0.0049(5) -0.0052(5)
C16 0.0188(6) 0.0255(7) 0.0178(6) -0.0069(5) -0.0068(5) -0.0084(5)
C17 0.0211(7) 0.0207(6) 0.0196(6) -0.0052(5) -0.0072(5) -0.0094(5)
C18 0.0142(6) 0.0176(6) 0.0156(6) -0.0044(5) -0.0040(5) -0.0067(5)
C19 0.0209(6) 0.0197(6) 0.0156(6) -0.0018(5) -0.0068(5) -0.0119(5)
C20 0.0270(7) 0.0206(6) 0.0220(7) -0.0033(5) -0.0097(6) -0.0126(6)
C21 0.0398(9) 0.0223(7) 0.0274(8) -0.0016(6) -0.0134(7) -0.0189(7)
C22 0.0399(9) 0.0358(9) 0.0225(7) 0.0024(6) -0.0113(7) -0.0284(8)
C23 0.0259(8) 0.0390(9) 0.0206(7) -0.0020(6) -0.0057(6) -0.0220(7)
C24 0.0210(7) 0.0269(7) 0.0158(6) -0.0021(5) -0.0064(5) -0.0133(6)
C25 0.0298(8) 0.0213(7) 0.0406(9) -0.0142(7) -0.0081(7) -0.0099(6)
C26 0.0567(13) 0.0491(12) 0.0405(11) 0.0031(9) -0.0113(9) -0.0434(11)
C27 0.0177(7) 0.0298(8) 0.0242(7) -0.0057(6) -0.0053(5) -0.0088(6)
C28 0.0171(6) 0.0127(5) 0.0144(6) -0.0039(4) -0.0037(5) -0.0071(5)
C29 0.0214(6) 0.0193(6) 0.0131(6) -0.0043(5) -0.0033(5) -0.0086(5)
C30 0.0201(7) 0.0222(6) 0.0175(6) -0.0072(5) 0.0011(5) -0.0077(5)
C31 0.0157(6) 0.0204(6) 0.0229(7) -0.0066(5) -0.0021(5) -0.0029(5)
C32 0.0174(6) 0.0163(6) 0.0170(6) -0.0027(5) -0.0050(5) -0.0043(5)
C33 0.0159(6) 0.0131(5) 0.0130(6) -0.0026(4) -0.0026(4) -0.0064(5)
C34 0.0192(6) 0.0198(6) 0.0145(6) -0.0011(5) -0.0032(5) -0.0100(5)
C35 0.0231(7) 0.0198(7) 0.0345(9) -0.0019(6) -0.0041(6) -0.0095(6)
C36 0.0314(9) 0.0220(7) 0.0411(10) 0.0026(7) -0.0079(7) -0.0161(7)
C37 0.0293(8) 0.0390(9) 0.0240(8) 0.0004(7) -0.0029(6) -0.0231(7)
C38 0.0219(7) 0.0378(9) 0.0202(7) -0.0080(6) 0.0019(6) -0.0149(7)
C39 0.0212(7) 0.0251(7) 0.0157(6) -0.0058(5) -0.0025(5) -0.0098(6)
C40 0.0232(7) 0.0171(6) 0.0136(6) -0.0030(5) -0.0058(5) -0.0089(5)
C41 0.0299(8) 0.0275(7) 0.0167(6) -0.0005(5) -0.0078(6) -0.0175(6)
C42 0.0523(11) 0.0558(12) 0.0260(8) 0.0051(8) -0.0172(8) -0.0424(10)
C43 0.0808(16) 0.0825(17) 0.0217(9) 0.0078(9) -0.0251(10) -0.0648(15)
C44 0.0619(13) 0.0527(11) 0.0135(7) -0.0005(7) -0.0094(7) -0.0414(10)
C45 0.0318(8) 0.0253(7) 0.0148(6) -0.0037(5) -0.0035(6) -0.0160(6)
C46 0.0255(7) 0.0265(7) 0.0134(6) 0.0018(5) -0.0076(5) -0.0163(6)
C47 0.0477(10) 0.0376(9) 0.0196(7) 0.0022(6) -0.0128(7) -0.0314(8)
C48 0.0512(12) 0.0557(12) 0.0289(9) 0.0128(8) -0.0188(8) -0.0447(10)
C49 0.0255(8) 0.0559(12) 0.0303(9) 0.0130(8) -0.0094(7) -0.0247(8)
C50 0.0192(7) 0.0395(9) 0.0281(8) 0.0027(7) -0.0028(6) -0.0079(7)
C51 0.0211(7) 0.0268(7) 0.0219(7) 0.0000(6) -0.0052(6) -0.0106(6)
O1S 0.0320(13) 0.0261(11) 0.0204(12) -0.0063(10) -0.0022(10) -0.0119(10)
C1S 0.030(2) 0.0354(19) 0.020(3) -0.0073(19) -0.0053(15) -0.0133(18)
C2S 0.0366(19) 0.0264(16) 0.0312(18) -0.0085(14) -0.0074(15) -0.0108(14)
C3S 0.0266(16) 0.0210(14) 0.0324(18) -0.0073(13) -0.0029(13) -0.0073(12)
C4S 0.043(2) 0.0289(17) 0.045(2) -0.0144(16) -0.0157(17) -0.0070(15)

loop_
_atom_type_symbol
_atom_type_description
_atom_type_scat_dispersion_real
_atom_type_scat_dispersion_imag
_atom_type_scat_source
C C 0.0033 0.0016 'International Tables Vol C Tables 4.2.6.8 and 6.1.1.4'
H H 0.0000 0.0000 'International Tables Vol C Tables 4.2.6.8 and 6.1.1.4'
B B 0.0013 0.0007 'International Tables Vol C Tables 4.2.6.8 and 6.1.1.4'
Si Si 0.0817 0.0704 'International Tables Vol C Tables 4.2.6.8 and 6.1.1.4'
P P 0.1023 0.0942 'International Tables Vol C Tables 4.2.6.8 and 6.1.1.4'
Ni Ni 0.3393 1.1124 'International Tables Vol C Tables 4.2.6.8 and 6.1.1.4'
O O 0.0106 0.0060 'International Tables Vol C Tables 4.2.6.8 and 6.1.1.4'

loop_
_geom_angle_atom_site_label_1
_geom_angle_atom_site_label_2
_geom_angle_atom_site_label_3
_geom_angle
P1 Ni P2 171.813(15)
P1 Ni Si 89.826(16)
P2 Ni Si 98.101(16)
P1 Ni B 86.56(4)
P2 Ni B 85.27(4)
Si Ni B 161.50(4)
P1 Ni H100 87.2(7)
P2 Ni H100 85.4(7)
Si Ni H100 168.3(7)
B Ni H100 29.4(7)
C7 P1 C13 103.47(6)
C7 P1 C1 104.20(6)
C13 P1 C1 108.15(6)
C7 P1 Ni 122.92(5)
C13 P1 Ni 107.59(4)
C1 P1 Ni 109.69(5)
C34 P2 C33 113.24(6)
C34 P2 C40 103.62(6)
C33 P2 C40 108.32(6)
C34 P2 Ni 115.80(5)
C33 P2 Ni 87.12(4)
C40 P2 Ni 127.53(5)
C46 Si Ni 111.96(5)
C46 Si H101 106.6(8)
Ni Si H101 114.6(8)
C46 Si H102 105.9(9)
Ni Si H102 114.5(9)
H101 Si H102 102.5(12)
C18 B C28 113.40(11)
C18 B C19 112.59(11)
C28 B C19 115.49(11)
C18 B Ni 103.66(8)
C28 B Ni 76.29(7)
C19 B Ni 130.62(10)
C18 B H100 105.8(8)
C28 B H100 108.1(8)
C19 B H100 100.0(8)
Ni B H100 36.4(8)
C2 C1 C6 119.01(13)
C2 C1 P1 118.50(11)
C6 C1 P1 122.39(11)
C3 C2 C1 120.39(14)
C3 C2 H2A 119.8
C1 C2 H2A 119.8
C4 C3 C2 120.17(14)
C4 C3 H3A 119.9
C2 C3 H3A 119.9
C5 C4 C3 119.85(14)
C5 C4 H4A 120.1
C3 C4 H4A 120.1
C4 C5 C6 120.38(14)
C4 C5 H5A 119.8
C6 C5 H5A 119.8
C5 C6 C1 120.18(13)
C5 C6 H6A 119.9
C1 C6 H6A 119.9
C8 C7 C12 119.26(12)
C8 C7 P1 123.07(10)
C12 C7 P1 117.59(10)
C9 C8 C7 119.84(13)
C9 C8 H8A 120.1
C7 C8 H8A 120.1
C10 C9 C8 120.34(14)
C10 C9 H9A 119.8
C8 C9 H9A 119.8
C9 C10 C11 120.11(13)
C9 C10 H10A 119.9
C11 C10 H10A 119.9
C12 C11 C10 119.95(14)
C12 C11 H11A 120.0
C10 C11 H11A 120.0
C11 C12 C7 120.49(13)
C11 C12 H12A 119.8
C7 C12 H12A 119.8
C14 C13 C18 121.69(12)
C14 C13 P1 120.90(10)
C18 C13 P1 117.40(10)
C15 C14 C13 119.95(13)
C15 C14 H14A 120.0
C13 C14 H14A 120.0
C16 C15 C14 119.70(13)
C16 C15 H15A 120.2
C14 C15 H15A 120.2
C15 C16 C17 120.08(13)
C15 C16 H16A 120.0
C17 C16 H16A 120.0
C16 C17 C18 122.14(13)
C16 C17 H17A 118.9
C18 C17 H17A 118.9
C13 C18 C17 116.40(12)
C13 C18 B 123.34(12)
C17 C18 B 120.19(12)
C20 C19 C24 116.51(13)
C20 C19 B 125.00(13)
C24 C19 B 118.48(12)
C21 C20 C19 120.47(15)
C21 C20 C25 115.79(14)
C19 C20 C25 123.73(13)
C22 C21 C20 122.29(16)
C22 C21 H21A 118.9
C20 C21 H21A 118.9
C23 C22 C21 117.62(14)
C23 C22 C26 121.31(18)
C21 C22 C26 121.07(18)
C22 C23 C24 121.85(15)
C22 C23 H23A 119.1
C24 C23 H23A 119.1
C23 C24 C19 121.12(15)
C23 C24 C27 116.90(14)
C19 C24 C27 121.98(13)
C20 C25 H25A 109.5
C20 C25 H25B 109.5
H25A C25 H25B 109.5
C20 C25 H25C 109.5
H25A C25 H25C 109.5
H25B C25 H25C 109.5
C22 C26 H26A 109.5
C22 C26 H26B 109.5
H26A C26 H26B 109.5
C22 C26 H26C 109.5
H26A C26 H26C 109.5
H26B C26 H26C 109.5
C24 C27 H27A 109.5
C24 C27 H27B 109.5
H27A C27 H27B 109.5
C24 C27 H27C 109.5
H27A C27 H27C 109.5
H27B C27 H27C 109.5
C29 C28 C33 115.96(12)
C29 C28 B 121.81(12)
C33 C28 B 121.94(12)
C30 C29 C28 122.23(13)
C30 C29 H29A 118.9
C28 C29 H29A 118.9
C31 C30 C29 120.29(13)
C31 C30 H30A 119.9
C29 C30 H30A 119.9
C30 C31 C32 119.54(13)
C30 C31 H31A 120.2
C32 C31 H31A 120.2
C31 C32 C33 120.10(13)
C31 C32 H32A 120.0
C33 C32 H32A 120.0
C32 C33 C28 121.45(12)
C32 C33 P2 122.85(10)
C28 C33 P2 113.73(10)
C35 C34 C39 119.55(13)
C35 C34 P2 122.74(12)
C39 C34 P2 117.70(11)
C34 C35 C36 119.67(15)
C34 C35 H35A 120.2
C36 C35 H35A 120.2
C37 C36 C35 120.15(16)
C37 C36 H36A 119.9
C35 C36 H36A 119.9
C38 C37 C36 120.40(15)
C38 C37 H37A 119.8
C36 C37 H37A 119.8
C37 C38 C39 119.67(15)
C37 C38 H38A 120.2
C39 C38 H38A 120.2
C38 C39 C34 120.53(15)
C38 C39 H39A 119.7
C34 C39 H39A 119.7
C45 C40 C41 118.94(13)
C45 C40 P2 120.17(11)
C41 C40 P2 120.71(10)
C42 C41 C40 120.27(14)
C42 C41 H41A 119.9
C40 C41 H41A 119.9
C41 C42 C43 120.09(17)
C41 C42 H42A 120.0
C43 C42 H42A 120.0
C44 C43 C42 120.13(16)
C44 C43 H43A 119.9
C42 C43 H43A 119.9
C43 C44 C45 120.04(16)
C43 C44 H44A 120.0
C45 C44 H44A 120.0
C44 C45 C40 120.50(15)
C44 C45 H45A 119.8
C40 C45 H45A 119.7
C51 C46 C47 117.36(15)
C51 C46 Si 121.79(11)
C47 C46 Si 120.83(13)
C48 C47 C46 120.74(19)
C48 C47 H47A 119.6
C46 C47 H47A 119.6
C49 C48 C47 120.67(17)
C49 C48 H48A 119.7
C47 C48 H48A 119.7
C48 C49 C50 119.78(17)
C48 C49 H49A 120.1
C50 C49 H49A 120.1
C49 C50 C51 119.80(19)
C49 C50 H50A 120.1
C51 C50 H50A 120.1
C50 C51 C46 121.60(16)
C50 C51 H51A 119.2
C46 C51 H51A 119.2
C1S O1S C3S 111.7(3)
O1S C1S C2S 109.4(3)
O1S C1S H1S1 109.8
C2S C1S H1S1 109.8
O1S C1S H1S2 109.8
C2S C1S H1S2 109.8
H1S1 C1S H1S2 108.2
O1S C3S C4S 109.2(3)
O1S C3S H3S1 109.8
C4S C3S H3S1 109.8
O1S C3S H3S2 109.8
C4S C3S H3S2 109.8
H3S1 C3S H3S2 108.3

loop_
_geom_bond_atom_site_label_1
_geom_bond_atom_site_label_2
_geom_bond_distance
Ni P1 2.1393(4)
Ni P2 2.1596(4)
Ni Si 2.2379(4)
Ni B 2.4401(15)
Ni H100 1.586(19)
P1 C7 1.8147(13)
P1 C13 1.8193(14)
P1 C1 1.8241(14)
P2 C34 1.8078(14)
P2 C33 1.8169(14)
P2 C40 1.8189(14)
Si C46 1.8848(15)
Si H101 1.41(2)
Si H102 1.40(2)
B C18 1.618(2)
B C28 1.630(2)
B C19 1.638(2)
B H100 1.314(19)
C1 C2 1.396(2)
C1 C6 1.3984(19)
C2 C3 1.390(2)
C2 H2A 0.9500
C3 C4 1.386(2)
C3 H3A 0.9500
C4 C5 1.386(2)
C4 H4A 0.9500
C5 C6 1.389(2)
C5 H5A 0.9500
C6 H6A 0.9500
C7 C8 1.3980(19)
C7 C12 1.3990(19)
C8 C9 1.3908(19)
C8 H8A 0.9500
C9 C10 1.383(2)
C9 H9A 0.9500
C10 C11 1.390(2)
C10 H10A 0.9500
C11 C12 1.381(2)
C11 H11A 0.9500
C12 H12A 0.9500
C13 C14 1.4017(18)
C13 C18 1.4050(18)
C14 C15 1.387(2)
C14 H14A 0.9500
C15 C16 1.385(2)
C15 H15A 0.9500
C16 C17 1.390(2)
C16 H16A 0.9500
C17 C18 1.4075(19)
C17 H17A 0.9500
C19 C20 1.415(2)
C19 C24 1.420(2)
C20 C21 1.404(2)
C20 C25 1.516(2)
C21 C22 1.384(3)
C21 H21A 0.9500
C22 C23 1.382(3)
C22 C26 1.508(2)
C23 C24 1.398(2)
C23 H23A 0.9500
C24 C27 1.509(2)
C25 H25A 0.9800
C25 H25B 0.9800
C25 H25C 0.9800
C26 H26A 0.9800
C26 H26B 0.9800
C26 H26C 0.9800
C27 H27A 0.9800
C27 H27B 0.9800
C27 H27C 0.9800
C28 C29 1.4048(19)
C28 C33 1.4240(18)
C29 C30 1.392(2)
C29 H29A 0.9500
C30 C31 1.385(2)
C30 H30A 0.9500
C31 C32 1.389(2)
C31 H31A 0.9500
C32 C33 1.3986(19)
C32 H32A 0.9500
C34 C35 1.389(2)
C34 C39 1.393(2)
C35 C36 1.394(2)
C35 H35A 0.9500
C36 C37 1.386(3)
C36 H36A 0.9500
C37 C38 1.377(3)
C37 H37A 0.9500
C38 C39 1.389(2)
C38 H38A 0.9500
C39 H39A 0.9500
C40 C45 1.3967(19)
C40 C41 1.401(2)
C41 C42 1.386(2)
C41 H41A 0.9500
C42 C43 1.389(3)
C42 H42A 0.9500
C43 C44 1.384(3)
C43 H43A 0.9500
C44 C45 1.387(2)
C44 H44A 0.9500
C45 H45A 0.9500
C46 C51 1.398(2)
C46 C47 1.400(2)
C47 C48 1.395(3)
C47 H47A 0.9500
C48 C49 1.375(3)
C48 H48A 0.9500
C49 C50 1.380(3)
C49 H49A 0.9500
C50 C51 1.394(2)
C50 H50A 0.9500
C51 H51A 0.9500
O1S C1S 1.415(5)
O1S C3S 1.415(4)
C1S C2S 1.490(5)
C1S H1S1 0.9900
C1S H1S2 0.9900
C2S H2S1 0.9800
C2S H2S2 0.9800
C2S H2S3 0.9800
C3S C4S 1.510(5)
C3S H3S1 0.9900
C3S H3S2 0.9900
C4S H4S1 0.9800
C4S H4S2 0.9800
C4S H4S3 0.9800
